data_4320270
loop_
_publ_author_name
'Malcolm H. Chisholm'
'Judith C. Gallucci'
'Hongshi Zhen'
'John C. Huffman'

_publ_section_title
;
 Three-Coordinate Zinc Amide and Phenoxide Complexes Supported by a Bulky
 Schiff Base Ligand
;
_journal_name_full 'Inorganic Chemistry'
_journal_page_first 5051
_journal_page_last 5054
_journal_paper_doi 10.1021/ic010560e
_journal_volume 40
_journal_year 2001
_chemical_formula_sum 'C41 H59 N O2 Zn'
_chemical_formula_weight 663.26
_chemical_name_systematic
;
  ?
;
_space_group_IT_number 19
_symmetry_cell_setting orthorhombic
_symmetry_space_group_name_Hall 'P 2ac 2ab'
_symmetry_space_group_name_H-M 'P 21 21 21'
_atom_sites_solution_hydrogens geom
_atom_sites_solution_primary heavy
_atom_sites_solution_secondary difmap
_audit_creation_method 'SHELXL--93 and manual editing'
_cell_angle_alpha 90.00
_cell_angle_beta 90.00
_cell_angle_gamma 90.00
_cell_formula_units_Z 4
_cell_length_a 10.8679(1)
_cell_length_b 18.0093(1)
_cell_length_c 19.5705(1)
_cell_measurement_reflns_used 4908
_cell_measurement_temperature 200
_cell_measurement_theta_max 27.48
_cell_measurement_theta_min 2.04
_cell_volume 3830.40(5)
_computing_cell_refinement 'DENZO (Otwinowski & Minor, 1997)'
_computing_data_collection 'COLLECT (Nonius, 1999)'
_computing_data_reduction 'DENZO (Otwinowski & Minor, 1997)'
_computing_structure_refinement 'SHELXL--93 (Sheldrick, 1993)'
_computing_structure_solution 'SHELXS--86 (Sheldrick, 1990)'
_diffrn_ambient_temperature 200
_diffrn_measurement_device 'Nonius Kappa CCD'
_diffrn_measurement_method 'omega scans'
_diffrn_radiation_monochromator graphite
_diffrn_radiation_source 'fine-focus sealed tube'
_diffrn_radiation_type MoK\a
_diffrn_radiation_wavelength 0.71073
_diffrn_reflns_av_R_equivalents 0.048
_diffrn_reflns_av_sigmaI/netI 0.0271
_diffrn_reflns_limit_h_max 14
_diffrn_reflns_limit_h_min -14
_diffrn_reflns_limit_k_max 23
_diffrn_reflns_limit_k_min -23
_diffrn_reflns_limit_l_max 25
_diffrn_reflns_limit_l_min -25
_diffrn_reflns_number 8782
_diffrn_reflns_theta_max 27.49
_diffrn_reflns_theta_min 2.08
_exptl_absorpt_coefficient_mu 0.674
_exptl_crystal_colour yellow
_exptl_crystal_density_diffrn 1.150
_exptl_crystal_description 'rectangular plate'
_exptl_crystal_F_000 1432
_exptl_crystal_size_max 0.35
_exptl_crystal_size_mid 0.31
_exptl_crystal_size_min 0.19
_refine_diff_density_max 0.471
_refine_diff_density_min -0.242
_refine_diff_density_rms 0.043
_refine_ls_abs_structure_details 'Flack H D (1983), Acta Cryst. A39, 876-881'
_refine_ls_abs_structure_Flack -0.014(7)
_refine_ls_extinction_method none
_refine_ls_goodness_of_fit_all 1.032
_refine_ls_goodness_of_fit_obs 1.048
_refine_ls_hydrogen_treatment constr
_refine_ls_matrix_type full
_refine_ls_number_parameters 423
_refine_ls_number_reflns 8782
_refine_ls_number_restraints 0
_refine_ls_restrained_S_all 1.032
_refine_ls_restrained_S_obs 1.048
_refine_ls_R_factor_all 0.0405
_refine_ls_R_factor_obs 0.0339
_refine_ls_shift/esd_max -1.835
_refine_ls_shift/esd_mean 0.004
_refine_ls_structure_factor_coef Fsqd
_refine_ls_weighting_details 'w=1/[\s^2^(Fo^2^)+(0.0457P)^2^+0.6364P] where P=(Fo^2^+2Fc^2^)/3'
_refine_ls_weighting_scheme calc
_refine_ls_wR_factor_all 0.0807
_refine_ls_wR_factor_obs 0.0778
_reflns_number_observed 7945
_reflns_number_total 8782
_reflns_observed_criterion >2sigma(I)
_cod_data_source_file ic010560e_3.cif
_cod_data_source_block shelxl
_cod_depositor_comments
;
The following automatic conversions were performed:

'_refine_ls_weighting_scheme' value 'calc
w=1/[\s^2^(Fo^2^)+(0.0457P)^2^+0.6364P] where P=(Fo^2^+2Fc^2^)/3' was
changed to 'calc'. New tag '_refine_ls_weighting_details' was
created. The value of the new tag was set to
'w=1/[\s^2^(Fo^2^)+(0.0457P)^2^+0.6364P] where P=(Fo^2^+2Fc^2^)/3'.

Automatic conversion script
Id: cif_fix_values 3143 2015-03-26 13:38:13Z robertas 
;
_cod_database_code 4320270

loop_
_symmetry_equiv_pos_as_xyz
'x, y, z'
'-x+1/2, -y, z+1/2'
'x+1/2, -y+1/2, -z'
'-x, y+1/2, -z+1/2'

loop_
_atom_site_aniso_label
_atom_site_aniso_U_11
_atom_site_aniso_U_22
_atom_site_aniso_U_33
_atom_site_aniso_U_23
_atom_site_aniso_U_13
_atom_site_aniso_U_12
Zn 0.02957(11) 0.02806(10) 0.02872(10) 0.00113(9) -0.00376(8) -0.00724(9)
O1 0.0353(7) 0.0345(7) 0.0272(6) 0.0031(5) -0.0067(5) -0.0126(6)
O2 0.0356(8) 0.0272(6) 0.0314(7) -0.0007(5) -0.0032(6) -0.0115(6)
N 0.0262(8) 0.0261(8) 0.0241(7) 0.0009(6) -0.0017(6) -0.0020(6)
C1 0.0255(9) 0.0224(8) 0.0264(9) -0.0015(7) -0.0005(7) 0.0011(7)
C2 0.0284(9) 0.0269(9) 0.0250(9) 0.0021(7) -0.0003(8) 0.0022(7)
C3 0.0306(10) 0.0324(10) 0.0255(9) -0.0015(7) -0.0061(8) 0.0006(8)
C4 0.0224(8) 0.0231(8) 0.0293(9) -0.0027(7) -0.0009(7) 0.0003(7)
C5 0.0254(9) 0.0245(9) 0.0296(9) 0.0018(7) 0.0007(8) -0.0008(7)
C6 0.0240(9) 0.0252(9) 0.0260(9) 0.0003(7) -0.0003(7) 0.0017(7)
C7 0.0270(9) 0.0230(9) 0.0277(9) 0.0034(7) -0.0012(7) -0.0028(7)
C8 0.0435(11) 0.0384(11) 0.0275(9) 0.0063(9) -0.0047(8) -0.0096(9)
C9 0.066(2) 0.0410(13) 0.0529(14) 0.0064(11) 0.0260(13) -0.0081(11)
C10 0.063(2) 0.0348(12) 0.0547(14) 0.0164(11) 0.0023(12) 0.0068(11)
C11 0.107(2) 0.097(2) 0.0463(14) 0.042(2) -0.0377(15) -0.052(2)
C12 0.0256(9) 0.0289(9) 0.0364(10) -0.0035(8) -0.0054(8) -0.0031(7)
C13 0.0356(12) 0.0387(12) 0.088(2) -0.0260(12) -0.0107(13) 0.0006(11)
C14 0.0321(11) 0.0474(13) 0.0512(13) 0.0011(10) -0.0129(10) -0.0056(9)
C15 0.0471(13) 0.0536(14) 0.0476(13) 0.0044(11) -0.0044(10) -0.0243(11)
C16 0.0253(9) 0.0308(9) 0.0245(9) 0.0013(8) -0.0033(7) -0.0054(7)
C17 0.0352(11) 0.0332(9) 0.0295(9) 0.0017(8) -0.0039(8) 0.0002(8)
C18 0.0465(12) 0.0375(10) 0.0347(11) 0.0069(9) -0.0058(10) 0.0023(8)
C19 0.0508(13) 0.0528(13) 0.0252(10) 0.0081(9) -0.0052(9) -0.0079(10)
C20 0.0445(12) 0.0464(13) 0.0262(10) -0.0059(9) 0.0036(9) -0.0052(10)
C21 0.0270(10) 0.0337(10) 0.0339(10) -0.0005(8) 0.0002(8) -0.0042(8)
C22 0.0567(14) 0.0486(12) 0.0340(11) 0.0020(9) -0.0011(11) 0.0205(12)
C23 0.132(3) 0.050(2) 0.081(2) -0.020(2) 0.013(2) 0.012(2)
C24 0.055(2) 0.145(3) 0.070(2) -0.007(2) 0.011(2) 0.030(2)
C25 0.0418(11) 0.0399(12) 0.0351(10) 0.0002(9) 0.0054(8) 0.0073(10)
C26 0.100(2) 0.0507(14) 0.061(2) -0.0160(14) -0.006(2) 0.0282(15)
C27 0.0443(14) 0.070(2) 0.135(3) -0.004(2) -0.013(2) 0.023(2)
C28 0.0353(10) 0.0249(9) 0.0256(9) -0.0031(7) -0.0040(8) -0.0064(7)
C29 0.0424(11) 0.0277(9) 0.0308(10) -0.0060(7) -0.0016(8) -0.0051(8)
C30 0.067(2) 0.0247(10) 0.0400(11) 0.0003(9) -0.0053(11) -0.0079(10)
C31 0.071(2) 0.0389(12) 0.0376(12) 0.0014(10) 0.0066(11) -0.0207(11)
C32 0.0450(12) 0.0513(13) 0.0372(11) -0.0091(10) 0.0082(10) -0.0131(10)
C33 0.0353(10) 0.0322(10) 0.0337(10) -0.0053(8) -0.0020(8) -0.0061(8)
C34 0.0498(13) 0.0334(10) 0.0472(12) -0.0111(9) -0.0018(11) 0.0064(10)
C35 0.0422(13) 0.0538(14) 0.063(2) -0.0118(13) -0.0047(12) 0.0071(10)
C36 0.067(2) 0.069(2) 0.0415(13) -0.0203(12) 0.0052(13) 0.0107(15)
C37 0.079(2) 0.0416(13) 0.088(2) -0.0104(15) 0.006(2) 0.0172(12)
C38 0.0356(11) 0.0423(13) 0.0536(13) -0.0068(10) -0.0014(10) 0.0034(9)
C39 0.062(2) 0.0332(12) 0.073(2) -0.0170(12) -0.0094(14) 0.0060(11)
C40 0.0526(14) 0.058(2) 0.067(2) 0.0035(14) -0.0226(12) 0.0091(13)
C41 0.0496(14) 0.069(2) 0.108(2) -0.006(2) 0.0237(15) 0.0127(13)

loop_
_atom_site_label
_atom_site_type_symbol
_atom_site_fract_x
_atom_site_fract_y
_atom_site_fract_z
_atom_site_U_iso_or_equiv
_atom_site_thermal_displace_type
_atom_site_occupancy
_atom_site_calc_flag
_atom_site_refinement_flags
_atom_site_disorder_group
Zn Zn 0.20583(2) 0.994362(11) 0.146831(10) 0.02878(6) Uani 1 d . .
O1 O 0.12272(12) 0.97915(7) 0.06424(6) 0.0323(3) Uani 1 d . .
O2 O 0.31387(12) 1.06551(7) 0.17411(6) 0.0314(3) Uani 1 d . .
N N 0.12937(14) 0.91529(8) 0.20116(7) 0.0255(3) Uani 1 d . .
C1 C 0.0314(2) 0.93228(9) 0.05439(9) 0.0248(4) Uani 1 d . .
C2 C -0.0314(2) 0.93200(10) -0.00976(9) 0.0268(4) Uani 1 d . .
C3 C -0.1225(2) 0.87955(10) -0.01950(9) 0.0295(4) Uani 1 d . .
H3 H -0.1617(2) 0.87856(10) -0.06288(9) 0.035 Uiso 1 calc R .
C4 C -0.1621(2) 0.82759(10) 0.02923(9) 0.0250(4) Uani 1 d . .
C5 C -0.1043(2) 0.83029(10) 0.09135(9) 0.0265(4) Uani 1 d . .
H5 H -0.1296(2) 0.79699(10) 0.12628(9) 0.032 Uiso 1 calc R .
C6 C -0.0080(2) 0.88113(10) 0.10525(9) 0.0251(4) Uani 1 d . .
C7 C 0.0423(2) 0.87608(10) 0.17281(9) 0.0259(4) Uani 1 d . .
H7 H 0.0071(2) 0.83876(10) 0.20102(9) 0.031 Uiso 1 calc R .
C8 C 0.0019(2) 0.98836(12) -0.06620(9) 0.0365(4) Uani 1 d . .
C9 C 0.1312(2) 0.97249(13) -0.09258(13) 0.0534(6) Uani 1 d . .
H9A H 0.1900(3) 0.9759(10) -0.0547(2) 0.080 Uiso 1 calc R .
H9B H 0.1528(7) 1.0089(6) -0.1278(7) 0.080 Uiso 1 calc R .
H9C H 0.1340(5) 0.9224(4) -0.1122(8) 0.080 Uiso 1 calc R .
C10 C -0.0048(3) 1.06762(13) -0.03915(13) 0.0508(6) Uani 1 d . .
H10A H 0.0549(12) 1.0739(3) -0.0021(6) 0.076 Uiso 1 calc R .
H10B H -0.0879(5) 1.0775(3) -0.0219(8) 0.076 Uiso 1 calc R .
H10C H 0.0143(16) 1.10248(13) -0.0761(3) 0.076 Uiso 1 calc R .
C11 C -0.0888(3) 0.9836(2) -0.12579(13) 0.0837(11) Uani 1 d . .
H11A H -0.0725(17) 1.0240(9) -0.1581(7) 0.126 Uiso 1 calc R .
H11B H -0.1730(3) 0.9879(15) -0.1084(2) 0.126 Uiso 1 calc R .
H11C H -0.0789(17) 0.9357(7) -0.1491(8) 0.126 Uiso 1 calc R .
C12 C -0.2615(2) 0.76979(10) 0.01245(10) 0.0303(4) Uani 1 d . .
C13 C -0.2001(2) 0.70254(12) -0.02113(15) 0.0542(6) Uani 1 d . .
H13A H -0.2635(2) 0.6681(5) -0.0373(8) 0.081 Uiso 1 calc R .
H13B H -0.1475(13) 0.6774(6) 0.0123(3) 0.081 Uiso 1 calc R .
H13C H -0.1500(13) 0.7191(2) -0.0599(6) 0.081 Uiso 1 calc R .
C14 C -0.3562(2) 0.80140(13) -0.03748(12) 0.0435(5) Uani 1 d . .
H14A H -0.4223(8) 0.7651(4) -0.0444(7) 0.065 Uiso 1 calc R .
H14B H -0.3163(4) 0.8120(9) -0.0813(3) 0.065 Uiso 1 calc R .
H14C H -0.3908(11) 0.8473(5) -0.0187(4) 0.065 Uiso 1 calc R .
C15 C -0.3298(2) 0.74481(14) 0.07657(12) 0.0494(6) Uani 1 d . .
H15A H -0.3993(10) 0.7131(8) 0.06360(13) 0.074 Uiso 1 calc R .
H15B H -0.3603(13) 0.78844(15) 0.1012(5) 0.074 Uiso 1 calc R .
H15C H -0.2736(5) 0.7168(8) 0.1061(4) 0.074 Uiso 1 calc R .
C16 C 0.1524(2) 0.89777(10) 0.27284(9) 0.0269(4) Uani 1 d . .
C17 C 0.2267(2) 0.83731(11) 0.28967(10) 0.0326(4) Uani 1 d . .
C18 C 0.2378(2) 0.81931(11) 0.35874(11) 0.0396(5) Uani 1 d . .
H18 H 0.2884(2) 0.77872(11) 0.37181(11) 0.047 Uiso 1 calc R .
C19 C 0.1770(2) 0.85909(13) 0.40825(11) 0.0429(5) Uani 1 d . .
H19 H 0.1835(2) 0.84480(13) 0.45484(11) 0.052 Uiso 1 calc R .
C20 C 0.1064(2) 0.91991(13) 0.39032(10) 0.0390(5) Uani 1 d . .
H20 H 0.0652(2) 0.94726(13) 0.42496(10) 0.047 Uiso 1 calc R .
C21 C 0.0945(2) 0.94183(11) 0.32225(10) 0.0315(4) Uani 1 d . .
C22 C 0.2954(2) 0.79167(12) 0.23655(11) 0.0465(5) Uani 1 d . .
H22 H 0.2776(2) 0.81378(12) 0.19073(11) 0.056 Uiso 1 calc R .
C23 C 0.2492(4) 0.7118(2) 0.2357(2) 0.0877(11) Uani 1 d . .
H23A H 0.2921(18) 0.6840(4) 0.1999(10) 0.132 Uiso 1 calc R .
H23B H 0.1605(6) 0.7114(2) 0.2266(14) 0.132 Uiso 1 calc R .
H23C H 0.2652(22) 0.6887(5) 0.2802(5) 0.132 Uiso 1 calc R .
C24 C 0.4334(3) 0.7960(3) 0.2480(2) 0.0900(11) Uani 1 d . .
H24A H 0.4758(3) 0.7678(14) 0.2122(9) 0.135 Uiso 1 calc R .
H24B H 0.4536(4) 0.7749(14) 0.2928(7) 0.135 Uiso 1 calc R .
H24C H 0.4598(5) 0.8480(3) 0.2463(14) 0.135 Uiso 1 calc R .
C25 C 0.0203(2) 1.01029(13) 0.30307(10) 0.0389(5) Uani 1 d . .
H25 H 0.0574(2) 1.03009(13) 0.25999(10) 0.047 Uiso 1 calc R .
C26 C 0.0291(3) 1.0716(2) 0.35514(15) 0.0705(8) Uani 1 d . .
H26A H -0.0141(17) 1.0567(5) 0.3969(4) 0.106 Uiso 1 calc R .
H26B H -0.0087(18) 1.1168(4) 0.3367(5) 0.106 Uiso 1 calc R .
H26C H 0.1158(3) 1.0813(8) 0.3657(8) 0.106 Uiso 1 calc R .
C27 C -0.1125(2) 0.9911(2) 0.2865(2) 0.0830(10) Uani 1 d . .
H27A H -0.1558(6) 1.0359(3) 0.2714(12) 0.125 Uiso 1 calc R .
H27B H -0.1528(7) 0.9712(13) 0.3274(4) 0.125 Uiso 1 calc R .
H27C H -0.1147(2) 0.9538(10) 0.2501(9) 0.125 Uiso 1 calc R .
C28 C 0.3691(2) 1.11539(10) 0.13311(9) 0.0286(4) Uani 1 d . .
C29 C 0.3173(2) 1.18743(10) 0.12541(10) 0.0336(4) Uani 1 d . .
C30 C 0.3782(2) 1.23799(11) 0.08345(11) 0.0440(5) Uani 1 d . .
H30 H 0.3434(2) 1.28585(11) 0.07682(11) 0.053 Uiso 1 calc R .
C31 C 0.4869(2) 1.22083(13) 0.05138(12) 0.0493(6) Uani 1 d . .
H31 H 0.5265(2) 1.25642(13) 0.02307(12) 0.059 Uiso 1 calc R .
C32 C 0.5385(2) 1.15115(13) 0.06065(11) 0.0445(5) Uani 1 d . .
H32 H 0.6141(2) 1.13980(13) 0.03864(11) 0.053 Uiso 1 calc R .
C33 C 0.4830(2) 1.09750(11) 0.10111(10) 0.0338(4) Uani 1 d . .
C34 C 0.1985(2) 1.21053(11) 0.16305(11) 0.0435(5) Uani 1 d . .
C35 C 0.0877(2) 1.16368(14) 0.14114(14) 0.0529(6) Uani 1 d . .
H35A H 0.0832(10) 1.1622(9) 0.09114(14) 0.079 Uiso 1 calc R .
H35B H 0.0121(3) 1.1858(6) 0.1594(8) 0.079 Uiso 1 calc R .
H35C H 0.0968(9) 1.1131(3) 0.1589(8) 0.079 Uiso 1 calc R .
C36 C 0.2182(3) 1.2042(2) 0.24020(12) 0.0592(7) Uani 1 d . .
H36A H 0.2799(13) 1.2406(8) 0.2548(2) 0.089 Uiso 1 calc R .
H36B H 0.2470(17) 1.1541(4) 0.2514(2) 0.089 Uiso 1 calc R .
H36C H 0.1404(5) 1.2139(11) 0.26390(13) 0.089 Uiso 1 calc R .
C37 C 0.1631(3) 1.29195(14) 0.1483(2) 0.0696(8) Uani 1 d . .
H37A H 0.1533(19) 1.2989(3) 0.0990(2) 0.104 Uiso 1 calc R .
H37B H 0.2281(10) 1.32492(15) 0.1652(10) 0.104 Uiso 1 calc R .
H37C H 0.0855(11) 1.3037(4) 0.1714(9) 0.104 Uiso 1 calc R .
C38 C 0.5448(2) 1.02161(13) 0.11233(12) 0.0439(5) Uani 1 d . .
C39 C 0.4627(3) 0.95751(13) 0.08799(15) 0.0562(6) Uani 1 d . .
H39A H 0.4239(14) 0.9710(4) 0.0445(5) 0.084 Uiso 1 calc R .
H39B H 0.3990(11) 0.9477(7) 0.1223(5) 0.084 Uiso 1 calc R .
H39C H 0.5130(4) 0.9128(3) 0.0816(9) 0.084 Uiso 1 calc R .
C40 C 0.5741(2) 1.0117(2) 0.18889(13) 0.0593(7) Uani 1 d . .
H40A H 0.4984(4) 1.0175(11) 0.2156(2) 0.089 Uiso 1 calc R .
H40B H 0.6340(14) 1.0493(7) 0.2031(3) 0.089 Uiso 1 calc R .
H40C H 0.6084(17) 0.9621(4) 0.1966(2) 0.089 Uiso 1 calc R .
C41 C 0.6658(2) 1.0147(2) 0.0730(2) 0.0755(9) Uani 1 d . .
H41A H 0.7022(12) 0.9658(6) 0.0816(10) 0.113 Uiso 1 calc R .
H41B H 0.7229(9) 1.0535(9) 0.0882(9) 0.113 Uiso 1 calc R .
H41C H 0.6500(4) 1.0204(14) 0.0240(2) 0.113 Uiso 1 calc R .

loop_
_atom_type_symbol
_atom_type_description
_atom_type_scat_dispersion_real
_atom_type_scat_dispersion_imag
_atom_type_scat_source
C C 0.0033 0.0016 'International Tables Vol C Tables 4.2.6.8 and 6.1.1.4'
H H 0.0000 0.0000 'International Tables Vol C Tables 4.2.6.8 and 6.1.1.4'
N N 0.0061 0.0033 'International Tables Vol C Tables 4.2.6.8 and 6.1.1.4'
O O 0.0106 0.0060 'International Tables Vol C Tables 4.2.6.8 and 6.1.1.4'
Zn Zn 0.2839 1.4301 'International Tables Vol C Tables 4.2.6.8 and 6.1.1.4'

loop_
_geom_angle_atom_site_label_1
_geom_angle_atom_site_label_2
_geom_angle_atom_site_label_3
_geom_angle
_geom_angle_site_symmetry_1
_geom_angle_site_symmetry_3
_geom_angle_publ_flag
O2 Zn O1 131.94(6) . . ?
O2 Zn N 128.75(6) . . ?
O1 Zn N 99.06(6) . . ?
C1 O1 Zn 125.72(11) . . ?
C28 O2 Zn 125.69(11) . . ?
C7 N C16 114.61(15) . . ?
C7 N Zn 118.00(12) . . ?
C16 N Zn 127.23(12) . . ?
O1 C1 C6 122.7(2) . . ?
O1 C1 C2 119.4(2) . . ?
C6 C1 C2 118.0(2) . . ?
C3 C2 C1 117.8(2) . . ?
C3 C2 C8 121.3(2) . . ?
C1 C2 C8 120.9(2) . . ?
C2 C3 C4 125.6(2) . . ?
C2 C3 H3 117.21(11) . . ?
C4 C3 H3 117.21(10) . . ?
C5 C4 C3 116.0(2) . . ?
C5 C4 C12 122.5(2) . . ?
C3 C4 C12 121.5(2) . . ?
C4 C5 C6 122.2(2) . . ?
C4 C5 H5 118.92(10) . . ?
C6 C5 H5 118.92(10) . . ?
C5 C6 C1 120.4(2) . . ?
C5 C6 C7 114.7(2) . . ?
C1 C6 C7 124.9(2) . . ?
N C7 C6 129.4(2) . . ?
N C7 H7 115.30(10) . . ?
C6 C7 H7 115.30(10) . . ?
C10 C8 C9 109.7(2) . . ?
C10 C8 C11 106.7(2) . . ?
C9 C8 C11 109.0(2) . . ?
C10 C8 C2 110.9(2) . . ?
C9 C8 C2 109.6(2) . . ?
C11 C8 C2 110.9(2) . . ?
C8 C9 H9A 109.47(12) . . ?
C8 C9 H9B 109.47(12) . . ?
H9A C9 H9B 109.5 . . ?
C8 C9 H9C 109.47(12) . . ?
H9A C9 H9C 109.5 . . ?
H9B C9 H9C 109.5 . . ?
C8 C10 H10A 109.47(12) . . ?
C8 C10 H10B 109.47(13) . . ?
H10A C10 H10B 109.5 . . ?
C8 C10 H10C 109.47(11) . . ?
H10A C10 H10C 109.5 . . ?
H10B C10 H10C 109.5 . . ?
C8 C11 H11A 109.47(13) . . ?
C8 C11 H11B 109.5(2) . . ?
H11A C11 H11B 109.5 . . ?
C8 C11 H11C 109.5(2) . . ?
H11A C11 H11C 109.5 . . ?
H11B C11 H11C 109.5 . . ?
C15 C12 C14 107.9(2) . . ?
C15 C12 C13 109.4(2) . . ?
C14 C12 C13 108.3(2) . . ?
C15 C12 C4 111.5(2) . . ?
C14 C12 C4 111.0(2) . . ?
C13 C12 C4 108.8(2) . . ?
C12 C13 H13A 109.47(11) . . ?
C12 C13 H13B 109.47(12) . . ?
H13A C13 H13B 109.5 . . ?
C12 C13 H13C 109.47(13) . . ?
H13A C13 H13C 109.5 . . ?
H13B C13 H13C 109.5 . . ?
C12 C14 H14A 109.47(11) . . ?
C12 C14 H14B 109.47(12) . . ?
H14A C14 H14B 109.5 . . ?
C12 C14 H14C 109.47(12) . . ?
H14A C14 H14C 109.5 . . ?
H14B C14 H14C 109.5 . . ?
C12 C15 H15A 109.47(11) . . ?
C12 C15 H15B 109.47(12) . . ?
H15A C15 H15B 109.5 . . ?
C12 C15 H15C 109.47(12) . . ?
H15A C15 H15C 109.5 . . ?
H15B C15 H15C 109.5 . . ?
C17 C16 C21 122.6(2) . . ?
C17 C16 N 119.7(2) . . ?
C21 C16 N 117.6(2) . . ?
C16 C17 C18 117.4(2) . . ?
C16 C17 C22 123.0(2) . . ?
C18 C17 C22 119.6(2) . . ?
C19 C18 C17 121.4(2) . . ?
C19 C18 H18 119.32(12) . . ?
C17 C18 H18 119.32(12) . . ?
C18 C19 C20 120.0(2) . . ?
C18 C19 H19 119.98(12) . . ?
C20 C19 H19 119.98(12) . . ?
C19 C20 C21 121.2(2) . . ?
C19 C20 H20 119.41(12) . . ?
C21 C20 H20 119.41(12) . . ?
C20 C21 C16 117.2(2) . . ?
C20 C21 C25 120.9(2) . . ?
C16 C21 C25 121.8(2) . . ?
C24 C22 C17 110.9(2) . . ?
C24 C22 C23 112.0(3) . . ?
C17 C22 C23 110.8(2) . . ?
C24 C22 H22 107.6(2) . . ?
C17 C22 H22 107.63(11) . . ?
C23 C22 H22 107.6(2) . . ?
C22 C23 H23A 109.5(2) . . ?
C22 C23 H23B 109.5(2) . . ?
H23A C23 H23B 109.5 . . ?
C22 C23 H23C 109.5(2) . . ?
H23A C23 H23C 109.5 . . ?
H23B C23 H23C 109.5 . . ?
C22 C24 H24A 109.5(2) . . ?
C22 C24 H24B 109.5(2) . . ?
H24A C24 H24B 109.5 . . ?
C22 C24 H24C 109.5(2) . . ?
H24A C24 H24C 109.5 . . ?
H24B C24 H24C 109.5 . . ?
C26 C25 C27 111.8(2) . . ?
C26 C25 C21 113.2(2) . . ?
C27 C25 C21 111.9(2) . . ?
C26 C25 H25 106.5(2) . . ?
C27 C25 H25 106.5(2) . . ?
C21 C25 H25 106.48(11) . . ?
C25 C26 H26A 109.5(2) . . ?
C25 C26 H26B 109.47(13) . . ?
H26A C26 H26B 109.5 . . ?
C25 C26 H26C 109.47(15) . . ?
H26A C26 H26C 109.5 . . ?
H26B C26 H26C 109.5 . . ?
C25 C27 H27A 109.5(2) . . ?
C25 C27 H27B 109.5(2) . . ?
H27A C27 H27B 109.5 . . ?
C25 C27 H27C 109.5(2) . . ?
H27A C27 H27C 109.5 . . ?
H27B C27 H27C 109.5 . . ?
O2 C28 C29 119.7(2) . . ?
O2 C28 C33 119.9(2) . . ?
C29 C28 C33 120.3(2) . . ?
C30 C29 C28 118.1(2) . . ?
C30 C29 C34 120.2(2) . . ?
C28 C29 C34 121.8(2) . . ?
C31 C30 C29 122.1(2) . . ?
C31 C30 H30 118.96(13) . . ?
C29 C30 H30 118.96(13) . . ?
C30 C31 C32 119.4(2) . . ?
C30 C31 H31 120.28(13) . . ?
C32 C31 H31 120.28(14) . . ?
C31 C32 C33 122.0(2) . . ?
C31 C32 H32 119.01(14) . . ?
C33 C32 H32 119.01(14) . . ?
C32 C33 C28 118.1(2) . . ?
C32 C33 C38 120.7(2) . . ?
C28 C33 C38 121.2(2) . . ?
C36 C34 C35 110.2(2) . . ?
C36 C34 C37 106.8(2) . . ?
C35 C34 C37 106.0(2) . . ?
C36 C34 C29 109.5(2) . . ?
C35 C34 C29 112.1(2) . . ?
C37 C34 C29 112.0(2) . . ?
C34 C35 H35A 109.47(14) . . ?
C34 C35 H35B 109.47(12) . . ?
H35A C35 H35B 109.5 . . ?
C34 C35 H35C 109.47(13) . . ?
H35A C35 H35C 109.5 . . ?
H35B C35 H35C 109.5 . . ?
C34 C36 H36A 109.47(14) . . ?
C34 C36 H36B 109.47(13) . . ?
H36A C36 H36B 109.5 . . ?
C34 C36 H36C 109.47(14) . . ?
H36A C36 H36C 109.5 . . ?
H36B C36 H36C 109.5 . . ?
C34 C37 H37A 109.47(14) . . ?
C34 C37 H37B 109.47(15) . . ?
H37A C37 H37B 109.5 . . ?
C34 C37 H37C 109.47(15) . . ?
H37A C37 H37C 109.5 . . ?
H37B C37 H37C 109.5 . . ?
C41 C38 C39 106.4(2) . . ?
C41 C38 C33 112.1(2) . . ?
C39 C38 C33 111.7(2) . . ?
C41 C38 C40 107.6(2) . . ?
C39 C38 C40 109.6(2) . . ?
C33 C38 C40 109.4(2) . . ?
C38 C39 H39A 109.47(14) . . ?
C38 C39 H39B 109.47(14) . . ?
H39A C39 H39B 109.5 . . ?
C38 C39 H39C 109.47(12) . . ?
H39A C39 H39C 109.5 . . ?
H39B C39 H39C 109.5 . . ?
C38 C40 H40A 109.47(13) . . ?
C38 C40 H40B 109.47(14) . . ?
H40A C40 H40B 109.5 . . ?
C38 C40 H40C 109.47(14) . . ?
H40A C40 H40C 109.5 . . ?
H40B C40 H40C 109.5 . . ?
C38 C41 H41A 109.5(2) . . ?
C38 C41 H41B 109.5(2) . . ?
H41A C41 H41B 109.5 . . ?
C38 C41 H41C 109.5(2) . . ?
H41A C41 H41C 109.5 . . ?
H41B C41 H41C 109.5 . . ?

loop_
_geom_bond_atom_site_label_1
_geom_bond_atom_site_label_2
_geom_bond_distance
_geom_bond_site_symmetry_2
_geom_bond_publ_flag
Zn O2 1.8181(12) . ?
Zn O1 1.8718(12) . ?
Zn N 1.9619(15) . ?
O1 C1 1.317(2) . ?
O2 C28 1.346(2) . ?
N C7 1.305(2) . ?
N C16 1.459(2) . ?
C1 C6 1.422(2) . ?
C1 C2 1.429(2) . ?
C2 C3 1.382(3) . ?
C2 C8 1.543(3) . ?
C3 C4 1.404(3) . ?
C3 H3 0.95 . ?
C4 C5 1.369(3) . ?
C4 C12 1.536(2) . ?
C5 C6 1.417(3) . ?
C5 H5 0.95 . ?
C6 C7 1.434(2) . ?
C7 H7 0.95 . ?
C8 C10 1.524(3) . ?
C8 C9 1.524(3) . ?
C8 C11 1.529(3) . ?
C9 H9A 0.98 . ?
C9 H9B 0.98 . ?
C9 H9C 0.98 . ?
C10 H10A 0.98 . ?
C10 H10B 0.98 . ?
C10 H10C 0.98 . ?
C11 H11A 0.98 . ?
C11 H11B 0.98 . ?
C11 H11C 0.98 . ?
C12 C15 1.526(3) . ?
C12 C14 1.529(3) . ?
C12 C13 1.531(3) . ?
C13 H13A 0.98 . ?
C13 H13B 0.98 . ?
C13 H13C 0.98 . ?
C14 H14A 0.98 . ?
C14 H14B 0.98 . ?
C14 H14C 0.98 . ?
C15 H15A 0.98 . ?
C15 H15B 0.98 . ?
C15 H15C 0.98 . ?
C16 C17 1.395(3) . ?
C16 C21 1.400(3) . ?
C17 C18 1.395(3) . ?
C17 C22 1.521(3) . ?
C18 C19 1.374(3) . ?
C18 H18 0.95 . ?
C19 C20 1.383(3) . ?
C19 H19 0.95 . ?
C20 C21 1.395(3) . ?
C20 H20 0.95 . ?
C21 C25 1.520(3) . ?
C22 C24 1.519(4) . ?
C22 C23 1.524(4) . ?
C22 H22 1.00 . ?
C23 H23A 0.98 . ?
C23 H23B 0.98 . ?
C23 H23C 0.98 . ?
C24 H24A 0.98 . ?
C24 H24B 0.98 . ?
C24 H24C 0.98 . ?
C25 C26 1.506(3) . ?
C25 C27 1.520(4) . ?
C25 H25 1.00 . ?
C26 H26A 0.98 . ?
C26 H26B 0.98 . ?
C26 H26C 0.98 . ?
C27 H27A 0.98 . ?
C27 H27B 0.98 . ?
C27 H27C 0.98 . ?
C28 C29 1.422(3) . ?
C28 C33 1.424(3) . ?
C29 C30 1.394(3) . ?
C29 C34 1.544(3) . ?
C30 C31 1.373(4) . ?
C30 H30 0.95 . ?
C31 C32 1.386(3) . ?
C31 H31 0.95 . ?
C32 C33 1.387(3) . ?
C32 H32 0.95 . ?
C33 C38 1.538(3) . ?
C34 C36 1.529(3) . ?
C34 C35 1.532(3) . ?
C34 C37 1.543(3) . ?
C35 H35A 0.98 . ?
C35 H35B 0.98 . ?
C35 H35C 0.98 . ?
C36 H36A 0.98 . ?
C36 H36B 0.98 . ?
C36 H36C 0.98 . ?
C37 H37A 0.98 . ?
C37 H37B 0.98 . ?
C37 H37C 0.98 . ?
C38 C41 1.530(3) . ?
C38 C39 1.535(3) . ?
C38 C40 1.542(3) . ?
C39 H39A 0.98 . ?
C39 H39B 0.98 . ?
C39 H39C 0.98 . ?
C40 H40A 0.98 . ?
C40 H40B 0.98 . ?
C40 H40C 0.98 . ?
C41 H41A 0.98 . ?
C41 H41B 0.98 . ?
C41 H41C 0.98 . ?

loop_
_geom_torsion_atom_site_label_1
_geom_torsion_atom_site_label_2
_geom_torsion_atom_site_label_3
_geom_torsion_atom_site_label_4
_geom_torsion
_geom_torsion_site_symmetry_1
_geom_torsion_site_symmetry_2
_geom_torsion_site_symmetry_3
_geom_torsion_site_symmetry_4
_geom_torsion_publ_flag
O2 Zn O1 C1 -168.18(13) . . . . ?
N Zn O1 C1 6.30(15) . . . . ?
O1 Zn O2 C28 -11.6(2) . . . . ?
N Zn O2 C28 175.44(14) . . . . ?
O2 Zn N C7 171.44(12) . . . . ?
O1 Zn N C7 -3.29(14) . . . . ?
O2 Zn N C16 -3.8(2) . . . . ?
O1 Zn N C16 -178.53(14) . . . . ?
Zn O1 C1 C6 -6.4(2) . . . . ?
Zn O1 C1 C2 173.72(13) . . . . ?
O1 C1 C2 C3 176.8(2) . . . . ?
C6 C1 C2 C3 -3.1(3) . . . . ?
O1 C1 C2 C8 -3.1(3) . . . . ?
C6 C1 C2 C8 177.0(2) . . . . ?
C1 C2 C3 C4 2.3(3) . . . . ?
C8 C2 C3 C4 -177.9(2) . . . . ?
C2 C3 C4 C5 0.1(3) . . . . ?
C2 C3 C4 C12 -178.0(2) . . . . ?
C3 C4 C5 C6 -1.6(3) . . . . ?
C12 C4 C5 C6 176.5(2) . . . . ?
C4 C5 C6 C1 0.6(3) . . . . ?
C4 C5 C6 C7 -179.8(2) . . . . ?
O1 C1 C6 C5 -178.1(2) . . . . ?
C2 C1 C6 C5 1.8(3) . . . . ?
O1 C1 C6 C7 2.4(3) . . . . ?
C2 C1 C6 C7 -177.8(2) . . . . ?
C16 N C7 C6 176.5(2) . . . . ?
Zn N C7 C6 0.7(3) . . . . ?
C5 C6 C7 N -179.0(2) . . . . ?
C1 C6 C7 N 0.6(3) . . . . ?
C3 C2 C8 C10 126.0(2) . . . . ?
C1 C2 C8 C10 -54.2(2) . . . . ?
C3 C2 C8 C9 -112.8(2) . . . . ?
C1 C2 C8 C9 67.1(2) . . . . ?
C3 C2 C8 C11 7.6(3) . . . . ?
C1 C2 C8 C11 -172.6(2) . . . . ?
C5 C4 C12 C15 28.0(3) . . . . ?
C3 C4 C12 C15 -154.0(2) . . . . ?
C5 C4 C12 C14 148.4(2) . . . . ?
C3 C4 C12 C14 -33.7(2) . . . . ?
C5 C4 C12 C13 -92.6(2) . . . . ?
C3 C4 C12 C13 85.3(2) . . . . ?
C7 N C16 C17 82.1(2) . . . . ?
Zn N C16 C17 -102.5(2) . . . . ?
C7 N C16 C21 -95.8(2) . . . . ?
Zn N C16 C21 79.6(2) . . . . ?
C21 C16 C17 C18 2.8(3) . . . . ?
N C16 C17 C18 -174.9(2) . . . . ?
C21 C16 C17 C22 -176.6(2) . . . . ?
N C16 C17 C22 5.6(3) . . . . ?
C16 C17 C18 C19 0.6(3) . . . . ?
C22 C17 C18 C19 -179.9(2) . . . . ?
C17 C18 C19 C20 -2.2(3) . . . . ?
C18 C19 C20 C21 0.4(3) . . . . ?
C19 C20 C21 C16 2.8(3) . . . . ?
C19 C20 C21 C25 -177.9(2) . . . . ?
C17 C16 C21 C20 -4.5(3) . . . . ?
N C16 C21 C20 173.3(2) . . . . ?
C17 C16 C21 C25 176.2(2) . . . . ?
N C16 C21 C25 -6.0(3) . . . . ?
C16 C17 C22 C24 118.4(3) . . . . ?
C18 C17 C22 C24 -61.1(3) . . . . ?
C16 C17 C22 C23 -116.5(2) . . . . ?
C18 C17 C22 C23 64.0(3) . . . . ?
C20 C21 C25 C26 34.8(3) . . . . ?
C16 C21 C25 C26 -145.9(2) . . . . ?
C20 C21 C25 C27 -92.6(3) . . . . ?
C16 C21 C25 C27 86.7(3) . . . . ?
Zn O2 C28 C29 95.5(2) . . . . ?
Zn O2 C28 C33 -88.5(2) . . . . ?
O2 C28 C29 C30 178.9(2) . . . . ?
C33 C28 C29 C30 2.9(3) . . . . ?
O2 C28 C29 C34 0.1(3) . . . . ?
C33 C28 C29 C34 -175.9(2) . . . . ?
C28 C29 C30 C31 -1.7(3) . . . . ?
C34 C29 C30 C31 177.1(2) . . . . ?
C29 C30 C31 C32 0.0(3) . . . . ?
C30 C31 C32 C33 0.5(3) . . . . ?
C31 C32 C33 C28 0.6(3) . . . . ?
C31 C32 C33 C38 -177.9(2) . . . . ?
O2 C28 C33 C32 -178.4(2) . . . . ?
C29 C28 C33 C32 -2.4(3) . . . . ?
O2 C28 C33 C38 0.2(3) . . . . ?
C29 C28 C33 C38 176.2(2) . . . . ?
C30 C29 C34 C36 -119.1(2) . . . . ?
C28 C29 C34 C36 59.8(2) . . . . ?
C30 C29 C34 C35 118.3(2) . . . . ?
C28 C29 C34 C35 -62.9(3) . . . . ?
C30 C29 C34 C37 -0.7(3) . . . . ?
C28 C29 C34 C37 178.1(2) . . . . ?
C32 C33 C38 C41 -1.6(3) . . . . ?
C28 C33 C38 C41 179.9(2) . . . . ?
C32 C33 C38 C39 -120.9(2) . . . . ?
C28 C33 C38 C39 60.6(3) . . . . ?
C32 C33 C38 C40 117.6(2) . . . . ?
C28 C33 C38 C40 -60.9(3) . . . . ?
